data_4348423
loop_
_publ_author_name
'Lee, Cheng-Hua'
'Wu, Jing-Yun'
'Lee, Gene-Hsiang'
'Peng, Shie-Ming'
'Jiang, Jyh-Chiang'
'Lu, Kuang-Lieh'

_publ_section_title
;
 Amide-containing zinc(ii) metal--organic layered networks: a
 structure--CO2 capture relationship
;
_journal_issue 5
_journal_name_full 'Inorganic Chemistry Frontiers'
_journal_page_first 477
_journal_paper_doi 10.1039/C4QI00241E
_journal_volume 2
_journal_year 2015
_chemical_formula_moiety 'C27 H22 N5 O6 Zn'
_chemical_formula_sum 'C27 H22 N5 O6 Zn'
_chemical_formula_weight 577.87
_space_group_IT_number 14
_space_group_name_Hall '-P 2ybc'
_space_group_name_H-M_alt 'P 1 21/c 1'
_symmetry_cell_setting monoclinic
_symmetry_space_group_name_Hall '-P 2ybc'
_symmetry_space_group_name_H-M 'P 1 21/c 1'
_atom_sites_solution_hydrogens geom
_atom_sites_solution_primary direct
_atom_sites_solution_secondary difmap
_audit_update_record
;
2014-10-16 deposited with the CCDC.
2015-03-12 downloaded from the CCDC.
;
_cell_angle_alpha 90
_cell_angle_beta 96.9290(10)
_cell_angle_gamma 90
_cell_formula_units_Z 4
_cell_length_a 10.5340(2)
_cell_length_b 15.0561(2)
_cell_length_c 15.8443(3)
_cell_measurement_reflns_used 9950
_cell_measurement_temperature 100.00(10)
_cell_measurement_theta_max 26.36
_cell_measurement_theta_min 2.59
_cell_volume 2494.57(7)
_computing_cell_refinement 'Bruker APEX2'
_computing_data_collection 'Bruker APEX2'
_computing_data_reduction 'Bruker SAINT'
_computing_molecular_graphics 'Ortep-3 for Windows (Farrugia, 1997)'
_computing_publication_material 'WinGX publication routines (Farrugia, 1999)'
_computing_structure_refinement 'SHELXL-97 (Sheldrick, 1997)'
_computing_structure_solution 'SHELXS-97 (Sheldrick, 1997)'
_diffrn_ambient_temperature 100.00(10)
_diffrn_measured_fraction_theta_full 1
_diffrn_measured_fraction_theta_max 0.998
_diffrn_measurement_device_type 'CCD area detector'
_diffrn_measurement_method 'phi and omega scans'
_diffrn_radiation_monochromator graphite
_diffrn_radiation_type MoK\a
_diffrn_radiation_wavelength 0.71073
_diffrn_reflns_av_R_equivalents 0.0333
_diffrn_reflns_av_unetI/netI 0.038
_diffrn_reflns_limit_h_max 12
_diffrn_reflns_limit_h_min -13
_diffrn_reflns_limit_k_max 18
_diffrn_reflns_limit_k_min -18
_diffrn_reflns_limit_l_max 18
_diffrn_reflns_limit_l_min -19
_diffrn_reflns_number 19536
_diffrn_reflns_theta_full 25
_diffrn_reflns_theta_max 26.37
_diffrn_reflns_theta_min 1.87
_exptl_absorpt_coefficient_mu 1.039
_exptl_absorpt_correction_T_max 0.9703
_exptl_absorpt_correction_T_min 0.914
_exptl_absorpt_correction_type multi-scan
_exptl_absorpt_process_details 'Bruker SADABS, 1996'
_exptl_crystal_colour colourless
_exptl_crystal_density_diffrn 1.539
_exptl_crystal_density_meas ?
_exptl_crystal_density_method 'not measured'
_exptl_crystal_description prism
_exptl_crystal_F_000 1188
_exptl_crystal_size_max 0.3
_exptl_crystal_size_mid 0.22
_exptl_crystal_size_min 0.18
_refine_diff_density_max 0.586
_refine_diff_density_min -0.364
_refine_diff_density_rms 0.065
_refine_ls_extinction_method none
_refine_ls_goodness_of_fit_ref 1.032
_refine_ls_hydrogen_treatment mixed
_refine_ls_matrix_type full
_refine_ls_number_parameters 380
_refine_ls_number_reflns 5082
_refine_ls_number_restraints 0
_refine_ls_restrained_S_all 1.032
_refine_ls_R_factor_all 0.0484
_refine_ls_R_factor_gt 0.0356
_refine_ls_shift/su_max 0.001
_refine_ls_shift/su_mean 0
_refine_ls_structure_factor_coef Fsqd
_refine_ls_weighting_details 'calc w=1/[\s^2^(Fo^2^)+(0.0416P)^2^+1.6073P] where P=(Fo^2^+2Fc^2^)/3'
_refine_ls_weighting_scheme calc
_refine_ls_wR_factor_gt 0.0841
_refine_ls_wR_factor_ref 0.0903
_reflns_number_gt 4151
_reflns_number_total 5082
_reflns_threshold_expression >2sigma(I)
_cod_data_source_file c4qi00241e2.cif
_cod_data_source_block i13528
_cod_depositor_comments
;
The following automatic conversions were performed:

data item '_symmetry_cell_setting' value 'Monoclinic' was changed to
'monoclinic' in accordance with the
/home/saulius/struct/COD-crude-data/automatic-downloads/DataCite-retrospective/RSC/depositions/lib/dictionaries/cif_core.dic
dictionary named 'cif_core.dic' version 2.4.2 last updated on
2011-04-26.

data item '_exptl_crystal_density_meas' value 'not measured' was
changed to '?' -- the value is perceived as not measured.

Automatic conversion script
Id: cif_fix_values 6909 2019-04-08 15:41:33Z antanas 
;
_cod_original_sg_symbol_H-M P2(1)/c
_cod_database_code 4348423

loop_
_symmetry_equiv_pos_as_xyz
'x, y, z'
'-x, y+1/2, -z+1/2'
'-x, -y, -z'
'x, -y-1/2, z-1/2'

loop_
_atom_site_label
_atom_site_type_symbol
_atom_site_fract_x
_atom_site_fract_y
_atom_site_fract_z
_atom_site_U_iso_or_equiv
_atom_site_adp_type
_atom_site_occupancy
_atom_site_symmetry_multiplicity
_atom_site_calc_flag
_atom_site_refinement_flags
Zn Zn 0.01655(3) 0.128937(17) 0.481683(16) 0.01797(9) Uani 1 1 d .
O1 O 0.06988(16) 0.26088(10) 0.51334(10) 0.0215(4) Uani 1 1 d .
O2 O 0.17398(16) 0.07832(11) 0.54458(10) 0.0272(4) Uani 1 1 d .
O3 O -0.11291(17) 0.05441(12) 0.41202(10) 0.0291(4) Uani 1 1 d .
O4 O -0.11246(16) 0.27961(11) 0.42907(10) 0.0246(4) Uani 1 1 d .
O5 O 0.45346(18) 0.06992(14) 0.17185(12) 0.0399(5) Uani 1 1 d .
O6 O -0.50387(17) 0.21358(13) 0.73802(11) 0.0351(5) Uani 1 1 d .
N1 N 0.1057(2) 0.13698(13) 0.36673(13) 0.0224(4) Uani 1 1 d .
N2 N 0.2718(2) 0.15088(15) 0.13855(13) 0.0248(5) Uani 1 1 d .
N3 N -0.10262(19) 0.13349(13) 0.58291(12) 0.0206(4) Uani 1 1 d .
N4 N -0.3041(2) 0.16812(15) 0.79339(13) 0.0238(5) Uani 1 1 d .
N5 N 0.3208(2) -0.01791(15) 0.60211(17) 0.0403(6) Uani 1 1 d .
C1 C 0.0546(3) 0.18256(19) 0.29899(16) 0.0344(7) Uani 1 1 d .
H1 H -0.0218 0.2125 0.3027 0.041 Uiso 1 1 calc R
C2 C 0.1076(3) 0.18820(18) 0.22383(16) 0.0324(6) Uani 1 1 d .
H2 H 0.0689 0.2227 0.1793 0.039 Uiso 1 1 calc R
C3 C 0.2193(2) 0.14195(16) 0.21520(15) 0.0222(5) Uani 1 1 d .
C4 C 0.2702(2) 0.09065(18) 0.28326(16) 0.0287(6) Uani 1 1 d .
H4 H 0.3428 0.0564 0.2798 0.034 Uiso 1 1 calc R
C5 C 0.2114(2) 0.09096(17) 0.35657(16) 0.0272(6) Uani 1 1 d .
H5 H 0.2479 0.0568 0.4021 0.033 Uiso 1 1 calc R
C6 C 0.3883(3) 0.11874(18) 0.12267(16) 0.0284(6) Uani 1 1 d .
C7 C 0.4323(2) 0.14407(17) 0.03894(16) 0.0273(6) Uani 1 1 d .
C8 C 0.3714(3) 0.2023(2) -0.01931(17) 0.0369(7) Uani 1 1 d .
H8 H 0.2988 0.2324 -0.0068 0.044 Uiso 1 1 calc R
C9 C -0.0552(2) 0.11076(16) 0.66261(15) 0.0240(5) Uani 1 1 d .
H9 H 0.0263 0.0862 0.6713 0.029 Uiso 1 1 calc R
C10 C -0.1205(2) 0.12171(16) 0.73175(15) 0.0253(5) Uani 1 1 d .
H10 H -0.0834 0.1047 0.7856 0.03 Uiso 1 1 calc R
C11 C -0.2430(2) 0.15850(16) 0.72082(15) 0.0215(5) Uani 1 1 d .
C12 C -0.2944(2) 0.18108(17) 0.63906(15) 0.0254(6) Uani 1 1 d .
H12 H -0.3762 0.205 0.6285 0.03 Uiso 1 1 calc R
C13 C -0.2212(2) 0.16720(17) 0.57347(16) 0.0258(6) Uani 1 1 d .
H13 H -0.2568 0.1824 0.5188 0.031 Uiso 1 1 calc R
C14 C -0.4305(2) 0.18802(16) 0.79829(16) 0.0246(5) Uani 1 1 d .
C15 C -0.4719(2) 0.17447(17) 0.88485(15) 0.0243(5) Uani 1 1 d .
C16 C -0.4082(3) 0.11868(18) 0.94463(17) 0.0320(6) Uani 1 1 d .
H16 H -0.3327 0.0914 0.9336 0.038 Uiso 1 1 calc R
C17 C -0.4558(3) 0.10303(19) 1.02086(17) 0.0336(6) Uani 1 1 d .
H17 H -0.4125 0.0647 1.0604 0.04 Uiso 1 1 calc R
C18 C -0.5824(3) 0.2164(2) 0.90339(17) 0.0367(7) Uani 1 1 d .
H18 H -0.626 0.2544 0.8636 0.044 Uiso 1 1 calc R
C19 C -0.0182(2) 0.30909(15) 0.47605(14) 0.0201(5) Uani 1 1 d .
C20 C -0.0072(2) 0.40755(16) 0.48921(15) 0.0236(5) Uani 1 1 d .
C21 C 0.0702(2) 0.45804(16) 0.44072(16) 0.0258(6) Uani 1 1 d .
C22 C 0.1403(5) 0.4195(3) 0.3770(3) 0.0266(11) Uani 0.5 1 d P
H22 H 0.1393 0.3581 0.3706 0.032 Uiso 0.5 1 calc PR
C23 C 0.2088(5) 0.4695(3) 0.3250(3) 0.0261(11) Uani 0.5 1 d P
H23 H 0.2549 0.4415 0.2861 0.031 Uiso 0.5 1 calc PR
C24 C -0.0761(2) 0.44855(16) 0.54875(16) 0.0271(6) Uani 1 1 d .
C25 C -0.1464(5) 0.3990(3) 0.6058(3) 0.0304(12) Uani 0.5 1 d P
H25 H -0.1503 0.3376 0.5999 0.037 Uiso 0.5 1 calc PR
C26 C -0.2090(5) 0.4379(4) 0.6692(4) 0.0368(13) Uani 0.5 1 d P
H26 H -0.2495 0.4032 0.7065 0.044 Uiso 0.5 1 calc PR
C27 C 0.1969(2) 0.00206(16) 0.57662(14) 0.0212(5) Uani 1 1 d .
C28 C 0.3585(4) -0.1031(2) 0.6409(3) 0.0633(11) Uani 1 1 d .
H28A H 0.2854 -0.1415 0.638 0.095 Uiso 1 1 calc R
H28B H 0.3924 -0.0941 0.6993 0.095 Uiso 1 1 calc R
H28C H 0.4227 -0.1298 0.611 0.095 Uiso 1 1 calc R
C29 C 0.4219(3) 0.0470(2) 0.6009(3) 0.0585(10) Uani 1 1 d .
H29A H 0.3887 0.0991 0.571 0.088 Uiso 1 1 calc R
H29B H 0.4895 0.0224 0.5727 0.088 Uiso 1 1 calc R
H29C H 0.4545 0.0627 0.6581 0.088 Uiso 1 1 calc R
H2A H 0.231(3) 0.1839(18) 0.1026(17) 0.025(7) Uiso 1 1 d .
H4A H -0.254(2) 0.1601(16) 0.8397(16) 0.016(7) Uiso 1 1 d .

loop_
_atom_site_aniso_label
_atom_site_aniso_U_11
_atom_site_aniso_U_22
_atom_site_aniso_U_33
_atom_site_aniso_U_23
_atom_site_aniso_U_13
_atom_site_aniso_U_12
Zn 0.02157(16) 0.01687(15) 0.01713(15) -0.00004(11) 0.00905(11) -0.00050(11)
O1 0.0247(9) 0.0183(8) 0.0229(9) -0.0004(7) 0.0082(7) 0.0000(7)
O2 0.0287(10) 0.0271(10) 0.0263(9) 0.0060(7) 0.0051(8) 0.0067(8)
O3 0.0340(10) 0.0321(10) 0.0216(9) -0.0005(7) 0.0049(8) -0.0095(8)
O4 0.0260(10) 0.0273(9) 0.0211(9) -0.0039(7) 0.0057(7) -0.0065(8)
O5 0.0327(11) 0.0624(14) 0.0268(10) 0.0100(10) 0.0128(9) 0.0136(10)
O6 0.0259(10) 0.0570(13) 0.0234(10) 0.0041(9) 0.0073(8) 0.0072(9)
N1 0.0247(11) 0.0236(11) 0.0203(10) -0.0015(8) 0.0090(9) -0.0012(9)
N2 0.0226(12) 0.0353(13) 0.0176(11) 0.0002(9) 0.0073(9) -0.0012(10)
N3 0.0213(11) 0.0226(10) 0.0194(10) -0.0015(8) 0.0085(8) -0.0044(9)
N4 0.0225(11) 0.0344(12) 0.0156(11) -0.0001(9) 0.0071(9) 0.0005(9)
N5 0.0269(13) 0.0289(13) 0.0623(17) 0.0029(12) -0.0062(12) 0.0031(10)
C1 0.0358(16) 0.0429(17) 0.0267(14) 0.0042(12) 0.0129(12) 0.0148(13)
C2 0.0372(16) 0.0416(16) 0.0199(13) 0.0067(12) 0.0099(12) 0.0142(13)
C3 0.0221(13) 0.0268(13) 0.0193(12) -0.0040(10) 0.0084(10) -0.0050(10)
C4 0.0233(14) 0.0375(15) 0.0270(14) 0.0014(12) 0.0099(11) 0.0029(12)
C5 0.0290(14) 0.0316(14) 0.0225(13) 0.0044(11) 0.0097(11) 0.0021(12)
C6 0.0257(14) 0.0378(15) 0.0228(13) -0.0012(11) 0.0071(11) -0.0003(12)
C7 0.0241(14) 0.0382(15) 0.0215(13) -0.0015(11) 0.0106(11) -0.0014(11)
C8 0.0274(15) 0.0555(19) 0.0306(15) 0.0062(13) 0.0156(12) 0.0139(14)
C9 0.0214(13) 0.0284(14) 0.0235(13) -0.0034(10) 0.0075(10) 0.0013(10)
C10 0.0269(14) 0.0308(14) 0.0187(12) -0.0027(10) 0.0054(10) 0.0010(11)
C11 0.0225(13) 0.0218(12) 0.0220(13) -0.0048(10) 0.0095(10) -0.0057(10)
C12 0.0215(13) 0.0323(14) 0.0237(13) 0.0019(11) 0.0085(11) -0.0008(11)
C13 0.0255(14) 0.0334(14) 0.0193(13) 0.0032(10) 0.0054(10) -0.0022(11)
C14 0.0260(14) 0.0264(13) 0.0231(13) -0.0042(10) 0.0099(11) -0.0018(11)
C15 0.0246(13) 0.0291(14) 0.0207(13) -0.0011(10) 0.0093(10) -0.0016(11)
C16 0.0276(15) 0.0409(16) 0.0303(14) 0.0000(12) 0.0151(12) 0.0060(12)
C17 0.0337(16) 0.0435(16) 0.0253(14) 0.0077(12) 0.0106(12) 0.0099(13)
C18 0.0294(15) 0.0544(19) 0.0283(15) 0.0105(13) 0.0119(12) 0.0123(14)
C19 0.0244(13) 0.0212(12) 0.0174(12) 0.0001(10) 0.0137(10) -0.0032(10)
C20 0.0249(13) 0.0223(12) 0.0240(13) -0.0021(10) 0.0050(10) -0.0009(10)
C21 0.0256(14) 0.0257(13) 0.0266(13) -0.0009(10) 0.0053(11) 0.0001(11)
C22 0.027(3) 0.022(3) 0.031(3) 0.000(2) 0.004(2) -0.002(2)
C23 0.026(3) 0.032(3) 0.022(3) -0.007(2) 0.010(2) -0.001(2)
C24 0.0281(14) 0.0248(13) 0.0297(14) -0.0020(11) 0.0084(11) -0.0031(11)
C25 0.033(3) 0.023(3) 0.036(3) -0.005(2) 0.007(2) -0.001(2)
C26 0.036(3) 0.031(3) 0.048(4) -0.002(3) 0.022(3) -0.010(3)
C27 0.0235(13) 0.0233(12) 0.0172(12) -0.0017(9) 0.0041(10) 0.0012(10)
C28 0.061(2) 0.0361(18) 0.083(3) 0.0064(18) -0.029(2) 0.0127(17)
C29 0.0275(17) 0.053(2) 0.092(3) -0.0004(19) -0.0028(18) -0.0057(15)

loop_
_atom_type_symbol
_atom_type_description
_atom_type_scat_dispersion_real
_atom_type_scat_dispersion_imag
_atom_type_scat_source
Zn Zn 0.2839 1.4301 'International Tables Vol C Tables 4.2.6.8 and 6.1.1.4'
O O 0.0106 0.006 'International Tables Vol C Tables 4.2.6.8 and 6.1.1.4'
N N 0.0061 0.0033 'International Tables Vol C Tables 4.2.6.8 and 6.1.1.4'
C C 0.0033 0.0016 'International Tables Vol C Tables 4.2.6.8 and 6.1.1.4'
H H 0 0 'International Tables Vol C Tables 4.2.6.8 and 6.1.1.4'

loop_
_geom_angle_atom_site_label_1
_geom_angle_atom_site_label_2
_geom_angle_atom_site_label_3
_geom_angle
_geom_angle_site_symmetry_1
_geom_angle_site_symmetry_3
O2 Zn O3 122.49(7) . .
O2 Zn O1 93.44(7) . .
O3 Zn O1 143.80(7) . .
O2 Zn N1 91.31(7) . .
O3 Zn N1 84.40(7) . .
O1 Zn N1 91.00(7) . .
O2 Zn N3 99.52(7) . .
O3 Zn N3 90.51(7) . .
O1 Zn N3 87.44(7) . .
N1 Zn N3 169.13(8) . .
C19 O1 Zn 105.64(14) . .
C27 O2 Zn 131.14(17) . .
C27 O3 Zn 138.47(16) 3_556 .
C1 N1 C5 115.6(2) . .
C1 N1 Zn 122.39(17) . .
C5 N1 Zn 121.86(16) . .
C6 N2 C3 125.6(2) . .
C6 N2 H2A 119.0(19) . .
C3 N2 H2A 115.0(19) . .
C13 N3 C9 115.9(2) . .
C13 N3 Zn 123.24(16) . .
C9 N3 Zn 120.50(16) . .
C14 N4 C11 128.1(2) . .
C14 N4 H4A 119.0(16) . .
C11 N4 H4A 112.9(17) . .
C27 N5 C29 122.1(2) . .
C27 N5 C28 121.8(3) . .
C29 N5 C28 115.9(3) . .
N1 C1 C2 124.2(2) . .
N1 C1 H1 117.9 . .
C2 C1 H1 117.9 . .
C1 C2 C3 119.4(2) . .
C1 C2 H2 120.3 . .
C3 C2 H2 120.3 . .
C4 C3 C2 117.2(2) . .
C4 C3 N2 125.0(2) . .
C2 C3 N2 117.7(2) . .
C5 C4 C3 118.9(2) . .
C5 C4 H4 120.5 . .
C3 C4 H4 120.5 . .
N1 C5 C4 124.6(2) . .
N1 C5 H5 117.7 . .
C4 C5 H5 117.7 . .
O5 C6 N2 122.9(2) . .
O5 C6 C7 120.4(2) . .
N2 C6 C7 116.7(2) . .
C8 C7 C17 118.9(2) . 1_654
C8 C7 C6 125.7(2) . .
C17 C7 C6 115.3(2) 1_654 .
C7 C8 C18 120.3(2) . 1_654
C7 C8 H8 119.8 . .
C18 C8 H8 119.8 1_654 .
N3 C9 C10 123.7(2) . .
N3 C9 H9 118.2 . .
C10 C9 H9 118.2 . .
C9 C10 C11 119.6(2) . .
C9 C10 H10 120.2 . .
C11 C10 H10 120.2 . .
C12 C11 N4 125.4(2) . .
C12 C11 C10 117.7(2) . .
N4 C11 C10 116.9(2) . .
C13 C12 C11 118.4(2) . .
C13 C12 H12 120.8 . .
C11 C12 H12 120.8 . .
N3 C13 C12 124.8(2) . .
N3 C13 H13 117.6 . .
C12 C13 H13 117.6 . .
O6 C14 N4 123.5(2) . .
O6 C14 C15 122.2(2) . .
N4 C14 C15 114.3(2) . .
C16 C15 C18 118.9(2) . .
C16 C15 C14 122.6(2) . .
C18 C15 C14 118.4(2) . .
C15 C16 C17 120.4(2) . .
C15 C16 H16 119.8 . .
C17 C16 H16 119.8 . .
C16 C17 C7 120.7(3) . 1_456
C16 C17 H17 119.7 . .
C7 C17 H17 119.7 1_456 .
C15 C18 C8 120.6(3) . 1_456
C15 C18 H18 119.7 . .
C8 C18 H18 119.7 1_456 .
O4 C19 O1 124.0(2) . .
O4 C19 C20 118.5(2) . .
O1 C19 C20 117.5(2) . .
C24 C20 C21 120.7(2) . .
C24 C20 C19 119.4(2) . .
C21 C20 C19 119.9(2) . .
C20 C21 C24 119.4(2) . 3_566
C20 C21 C22 122.9(3) . .
C24 C21 C22 117.6(3) 3_566 .
C23 C22 C21 123.1(4) . .
C23 C22 H22 118.4 . .
C21 C22 H22 118.4 . .
C22 C23 C26 120.1(5) . 3_566
C22 C23 H23 120 . .
C26 C23 H23 120 3_566 .
C20 C24 C21 119.9(2) . 3_566
C20 C24 C25 122.7(3) . .
C21 C24 C25 117.2(3) 3_566 .
C26 C25 C24 123.9(5) . .
C26 C25 H25 118.1 . .
C24 C25 H25 118.1 . .
C25 C26 C23 117.9(5) . 3_566
C25 C26 H26 121 . .
C23 C26 H26 121 3_566 .
O3 C27 O2 124.6(2) 3_556 .
O3 C27 N5 118.6(2) 3_556 .
O2 C27 N5 116.9(2) . .
N5 C28 H28A 109.5 . .
N5 C28 H28B 109.5 . .
H28A C28 H28B 109.5 . .
N5 C28 H28C 109.5 . .
H28A C28 H28C 109.5 . .
H28B C28 H28C 109.5 . .
N5 C29 H29A 109.5 . .
N5 C29 H29B 109.5 . .
H29A C29 H29B 109.5 . .
N5 C29 H29C 109.5 . .
H29A C29 H29C 109.5 . .
H29B C29 H29C 109.5 . .

loop_
_geom_bond_atom_site_label_1
_geom_bond_atom_site_label_2
_geom_bond_distance
_geom_bond_site_symmetry_2
Zn O2 1.9813(17) .
Zn O3 1.9935(17) .
Zn O1 2.1084(16) .
Zn N1 2.1511(19) .
Zn N3 2.1537(19) .
O1 C19 1.267(3) .
O2 C27 1.267(3) .
O3 C27 1.256(3) 3_556
O4 C19 1.248(3) .
O5 C6 1.220(3) .
O6 C14 1.216(3) .
N1 C1 1.332(3) .
N1 C5 1.337(3) .
N2 C6 1.371(3) .
N2 C3 1.400(3) .
N2 H2A 0.84(3) .
N3 C13 1.340(3) .
N3 C9 1.345(3) .
N4 C14 1.376(3) .
N4 C11 1.392(3) .
N4 H4A 0.86(2) .
N5 C27 1.352(3) .
N5 C29 1.448(4) .
N5 C28 1.456(4) .
C1 C2 1.377(3) .
C1 H1 0.93 .
C2 C3 1.388(4) .
C2 H2 0.93 .
C3 C4 1.381(4) .
C4 C5 1.380(3) .
C4 H4 0.93 .
C5 H5 0.93 .
C6 C7 1.506(3) .
C7 C8 1.375(4) .
C7 C17 1.391(4) 1_654
C8 C18 1.388(4) 1_654
C8 H8 0.93 .
C9 C10 1.372(3) .
C9 H9 0.93 .
C10 C11 1.395(3) .
C10 H10 0.93 .
C11 C12 1.385(3) .
C12 C13 1.383(3) .
C12 H12 0.93 .
C13 H13 0.93 .
C14 C15 1.503(3) .
C15 C16 1.379(4) .
C15 C18 1.387(4) .
C16 C17 1.383(4) .
C16 H16 0.93 .
C17 C7 1.391(4) 1_456
C17 H17 0.93 .
C18 C8 1.388(4) 1_456
C18 H18 0.93 .
C19 C20 1.500(3) .
C20 C24 1.401(3) .
C20 C21 1.409(3) .
C21 C24 1.417(3) 3_566
C21 C22 1.443(6) .
C22 C23 1.382(7) .
C22 H22 0.93 .
C23 C26 1.397(7) 3_566
C23 H23 0.93 .
C24 C21 1.417(3) 3_566
C24 C25 1.444(6) .
C25 C26 1.395(7) .
C25 H25 0.93 .
C26 C23 1.397(7) 3_566
C26 H26 0.93 .
C27 O3 1.256(3) 3_556
C28 H28A 0.96 .
C28 H28B 0.96 .
C28 H28C 0.96 .
C29 H29A 0.96 .
C29 H29B 0.96 .
C29 H29C 0.96 .

loop_
_geom_torsion_atom_site_label_1
_geom_torsion_atom_site_label_2
_geom_torsion_atom_site_label_3
_geom_torsion_atom_site_label_4
_geom_torsion
_geom_torsion_site_symmetry_1
_geom_torsion_site_symmetry_4
O2 Zn O1 C19 177.71(14) . .
O3 Zn O1 C19 4.48(19) . .
N1 Zn O1 C19 86.34(14) . .
N3 Zn O1 C19 -82.90(14) . .
O3 Zn O2 C27 -28.7(2) . .
O1 Zn O2 C27 156.0(2) . .
N1 Zn O2 C27 -112.9(2) . .
N3 Zn O2 C27 68.0(2) . .
O2 Zn O3 C27 72.0(3) . 3_556
O1 Zn O3 C27 -116.0(2) . 3_556
N1 Zn O3 C27 160.0(3) . 3_556
N3 Zn O3 C27 -29.7(3) . 3_556
O2 Zn N1 C1 -167.5(2) . .
O3 Zn N1 C1 70.0(2) . .
O1 Zn N1 C1 -74.0(2) . .
N3 Zn N1 C1 7.6(5) . .
O2 Zn N1 C5 17.6(2) . .
O3 Zn N1 C5 -104.9(2) . .
O1 Zn N1 C5 111.1(2) . .
N3 Zn N1 C5 -167.3(3) . .
O2 Zn N3 C13 177.02(19) . .
O3 Zn N3 C13 -59.87(19) . .
O1 Zn N3 C13 83.96(19) . .
N1 Zn N3 C13 2.0(5) . .
O2 Zn N3 C9 4.32(19) . .
O3 Zn N3 C9 127.42(18) . .
O1 Zn N3 C9 -88.74(18) . .
N1 Zn N3 C9 -170.7(3) . .
C5 N1 C1 C2 -3.7(4) . .
Zn N1 C1 C2 -178.9(2) . .
N1 C1 C2 C3 2.1(4) . .
C1 C2 C3 C4 1.3(4) . .
C1 C2 C3 N2 -178.6(2) . .
C6 N2 C3 C4 -7.9(4) . .
C6 N2 C3 C2 172.0(3) . .
C2 C3 C4 C5 -2.7(4) . .
N2 C3 C4 C5 177.2(2) . .
C1 N1 C5 C4 2.1(4) . .
Zn N1 C5 C4 177.4(2) . .
C3 C4 C5 N1 1.1(4) . .
C3 N2 C6 O5 8.2(4) . .
C3 N2 C6 C7 -173.8(2) . .
O5 C6 C7 C8 -176.0(3) . .
N2 C6 C7 C8 5.9(4) . .
O5 C6 C7 C17 4.6(4) . 1_654
N2 C6 C7 C17 -173.5(2) . 1_654
C17 C7 C8 C18 3.1(4) 1_654 1_654
C6 C7 C8 C18 -176.3(3) . 1_654
C13 N3 C9 C10 -1.0(3) . .
Zn N3 C9 C10 172.20(19) . .
N3 C9 C10 C11 -0.1(4) . .
C14 N4 C11 C12 10.9(4) . .
C14 N4 C11 C10 -168.1(2) . .
C9 C10 C11 C12 1.1(4) . .
C9 C10 C11 N4 -179.8(2) . .
N4 C11 C12 C13 -179.9(2) . .
C10 C11 C12 C13 -0.9(4) . .
C9 N3 C13 C12 1.2(4) . .
Zn N3 C13 C12 -171.78(19) . .
C11 C12 C13 N3 -0.3(4) . .
C11 N4 C14 O6 -11.7(4) . .
C11 N4 C14 C15 167.6(2) . .
O6 C14 C15 C16 157.0(3) . .
N4 C14 C15 C16 -22.3(4) . .
O6 C14 C15 C18 -19.7(4) . .
N4 C14 C15 C18 161.0(2) . .
C18 C15 C16 C17 1.8(4) . .
C14 C15 C16 C17 -174.9(2) . .
C15 C16 C17 C7 -0.8(4) . 1_456
C16 C15 C18 C8 -0.3(4) . 1_456
C14 C15 C18 C8 176.5(3) . 1_456
Zn O1 C19 O4 -1.9(3) . .
Zn O1 C19 C20 178.46(16) . .
O4 C19 C20 C24 81.3(3) . .
O1 C19 C20 C24 -99.0(3) . .
O4 C19 C20 C21 -97.6(3) . .
O1 C19 C20 C21 82.1(3) . .
C24 C20 C21 C24 -1.3(4) . 3_566
C19 C20 C21 C24 177.5(2) . 3_566
C24 C20 C21 C22 -178.3(3) . .
C19 C20 C21 C22 0.6(4) . .
C20 C21 C22 C23 175.1(4) . .
C24 C21 C22 C23 -1.9(6) 3_566 .
C21 C22 C23 C26 -2.2(8) . 3_566
C21 C20 C24 C21 1.3(4) . 3_566
C19 C20 C24 C21 -177.5(2) . 3_566
C21 C20 C24 C25 -173.7(3) . .
C19 C20 C24 C25 7.5(4) . .
C20 C24 C25 C26 175.8(4) . .
C21 C24 C25 C26 0.6(7) 3_566 .
C24 C25 C26 C23 3.4(8) . 3_566
Zn O2 C27 O3 -13.8(4) . 3_556
Zn O2 C27 N5 168.10(17) . .
C29 N5 C27 O3 -172.4(3) . 3_556
C28 N5 C27 O3 0.9(4) . 3_556
C29 N5 C27 O2 5.8(4) . .
C28 N5 C27 O2 179.2(3) . .
